data_7217258
loop_
_publ_author_name
'Maity, Dilip Kumar'
'Bhattacharya, Biswajit'
'Mondal, Rajarshi'
'Ghoshal, Debajyoti'

_publ_section_title
;
 Five diverse bivalent metal coordination polymers based on benzene
 dicarboxylate and bent dipyridyl ligands: syntheses, structures, and
 photoluminescent properties
;
_journal_issue 37
_journal_name_full CrystEngComm
_journal_page_first 8896
_journal_paper_doi 10.1039/C4CE00966E
_journal_volume 16
_journal_year 2014
_chemical_formula_sum 'C22 H22 Co N4 O6'
_chemical_formula_weight 497.37
_chemical_name_systematic
;
 ?
;
_space_group_IT_number 2
_symmetry_cell_setting triclinic
_symmetry_space_group_name_Hall '-P 1'
_symmetry_space_group_name_H-M 'P -1'
_atom_sites_solution_hydrogens geom
_atom_sites_solution_primary direct
_atom_sites_solution_secondary difmap
_audit_creation_method SHELXL-97
_cell_angle_alpha 97.3020(10)
_cell_angle_beta 97.1950(10)
_cell_angle_gamma 92.0550(10)
_cell_formula_units_Z 1
_cell_length_a 6.7280(2)
_cell_length_b 8.6182(2)
_cell_length_c 10.0558(3)
_cell_measurement_reflns_used 250
_cell_measurement_temperature 298(2)
_cell_measurement_theta_max 27.53
_cell_measurement_theta_min 2.06
_cell_volume 572.99(3)
_computing_cell_refinement 'SMART APEX II'
_computing_data_collection 'SMART APEX II (Bruker,2010)'
_computing_data_reduction 'SAINT (Bruker,2000)'
_computing_molecular_graphics 'Ortep-3v2 for windows (Farrugia, 1997)'
_computing_structure_refinement 'SHELXL-97 (Sheldrick, 2008)'
_computing_structure_solution 'SHELXS-97 (Sheldrick, 2008)'
_diffrn_ambient_temperature 298(2)
_diffrn_measured_fraction_theta_full 0.995
_diffrn_measured_fraction_theta_max 0.995
_diffrn_measurement_device_type 'CCD area detector'
_diffrn_measurement_method 'phi and omega scans'
_diffrn_radiation_monochromator graphite
_diffrn_radiation_source 'fine-focus sealed tube'
_diffrn_radiation_type MoK\a
_diffrn_radiation_wavelength 0.71073
_diffrn_reflns_av_R_equivalents 0.0167
_diffrn_reflns_av_sigmaI/netI 0.0144
_diffrn_reflns_limit_h_max 8
_diffrn_reflns_limit_h_min -8
_diffrn_reflns_limit_k_max 11
_diffrn_reflns_limit_k_min -11
_diffrn_reflns_limit_l_max 12
_diffrn_reflns_limit_l_min -13
_diffrn_reflns_number 9701
_diffrn_reflns_theta_full 27.53
_diffrn_reflns_theta_max 27.53
_diffrn_reflns_theta_min 2.06
_exptl_absorpt_coefficient_mu 0.794
_exptl_absorpt_correction_T_max 0.9461
_exptl_absorpt_correction_T_min 0.8486
_exptl_absorpt_correction_type multi-scan
_exptl_absorpt_process_details
;
'XPREP' - A PROGRAM DATA PREPARATION & RECIPROCAL 
SPACE EXPLORATION,
Bruker Analytical X-ray Systems, 1997
;
_exptl_crystal_colour Red
_exptl_crystal_density_diffrn 1.441
_exptl_crystal_density_method 'not measured'
_exptl_crystal_description Block
_exptl_crystal_F_000 257
_exptl_crystal_size_max 0.20
_exptl_crystal_size_mid 0.10
_exptl_crystal_size_min 0.10
_refine_diff_density_max 0.759
_refine_diff_density_min -0.314
_refine_diff_density_rms 0.052
_refine_ls_extinction_method none
_refine_ls_goodness_of_fit_ref 1.079
_refine_ls_hydrogen_treatment noref
_refine_ls_matrix_type full
_refine_ls_number_parameters 159
_refine_ls_number_reflns 2626
_refine_ls_number_restraints 0
_refine_ls_restrained_S_all 1.079
_refine_ls_R_factor_all 0.0305
_refine_ls_R_factor_gt 0.0295
_refine_ls_shift/su_max 0.001
_refine_ls_shift/su_mean 0.000
_refine_ls_structure_factor_coef Fsqd
_refine_ls_weighting_details 'calc w=1/[\s^2^(Fo^2^)+(0.0498P)^2^+0.2128P] where P=(Fo^2^+2Fc^2^)/3'
_refine_ls_weighting_scheme calc
_refine_ls_wR_factor_gt 0.0852
_refine_ls_wR_factor_ref 0.0861
_reflns_number_gt 2532
_reflns_number_total 2626
_reflns_threshold_expression >2\s(I)
_cod_data_source_file c4ce00966e2.cif
_cod_data_source_block DG2
_cod_depositor_comments
;
The following automatic conversions were performed:

'_symmetry_cell_setting' value 'Triclinic' changed to 'triclinic'
according to
/usr/data/users/saulius/crontab/automatic-downloads/rss-feeds/RSC/lib/dictionaries/cif_core.dic
dictionary named 'cif_core.dic' version 2.4.2 from 2011-04-26.

Automatic conversion script
Id: cif_fix_values 2281 2013-09-26 08:29:07Z andrius 

 Adding full bibliography for 7217257--7217261.cif.
;
_cod_original_sg_symbol_H-M P-1
_cod_database_code 7217258

loop_
_symmetry_equiv_pos_as_xyz
'x, y, z'
'-x, -y, -z'

loop_
_atom_site_label
_atom_site_type_symbol
_atom_site_fract_x
_atom_site_fract_y
_atom_site_fract_z
_atom_site_U_iso_or_equiv
_atom_site_adp_type
_atom_site_occupancy
_atom_site_symmetry_multiplicity
_atom_site_calc_flag
_atom_site_refinement_flags
Co1 Co 0.5000 0.5000 0.5000 0.02510(11) Uani 1 2 d S
O1 O 0.0412(2) 0.37161(17) 0.33486(13) 0.0451(3) Uani 1 1 d .
O2 O 0.33873(17) 0.47835(14) 0.30879(11) 0.0334(3) Uani 1 1 d .
N1 N 0.6008(2) 0.26528(15) 0.45493(14) 0.0306(3) Uani 1 1 d .
N2 N 0.5076(3) 0.0344(2) 0.06792(18) 0.0644(6) Uani 1 1 d .
C4 C 0.6574(3) 0.04731(19) 0.29171(19) 0.0373(4) Uani 1 1 d .
C9 C 0.0769(2) 0.46829(19) 0.12840(15) 0.0306(3) Uani 1 1 d .
C11 C 0.1155(3) 0.5872(2) -0.07068(17) 0.0388(4) Uani 1 1 d .
H11 H 0.1937 0.6458 -0.1182 0.047 Uiso 1 1 calc R
C5 C 0.5887(2) 0.19546(19) 0.32760(17) 0.0333(3) Uani 1 1 d .
H5 H 0.5310 0.2488 0.2589 0.040 Uiso 1 1 calc R
C3 C 0.7440(3) -0.0302(2) 0.3954(2) 0.0423(4) Uani 1 1 d .
H3 H 0.7931 -0.1289 0.3761 0.051 Uiso 1 1 calc R
C8 C 0.1578(2) 0.43562(18) 0.26802(15) 0.0303(3) Uani 1 1 d .
C6 C 0.6340(3) -0.0227(2) 0.1478(2) 0.0483(5) Uani 1 1 d .
C2 C 0.7566(3) 0.0403(2) 0.5270(2) 0.0418(4) Uani 1 1 d .
H2 H 0.8135 -0.0106 0.5976 0.050 Uiso 1 1 calc R
C1 C 0.6842(3) 0.1868(2) 0.55327(18) 0.0363(3) Uani 1 1 d .
H1 H 0.6933 0.2334 0.6426 0.044 Uiso 1 1 calc R
C10 C 0.1909(2) 0.5558(2) 0.05642(17) 0.0385(4) Uani 1 1 d .
H10 H 0.3195 0.5937 0.0942 0.046 Uiso 1 1 calc R
C7 C 0.7581(8) -0.1553(6) 0.1089(4) 0.159(3) Uani 1 1 d .
H7A H 0.7282 -0.1887 0.0135 0.239 Uiso 1 1 calc R
H7B H 0.7291 -0.2406 0.1574 0.239 Uiso 1 1 calc R
H7C H 0.8976 -0.1225 0.1306 0.239 Uiso 1 1 calc R
O1W O 0.24556(18) 0.41216(15) 0.58011(13) 0.0343(3) Uani 1 1 d .
H1W H 0.193(4) 0.480(3) 0.623(3) 0.053(7) Uiso 1 1 d .
H2W H 0.170(4) 0.391(3) 0.509(3) 0.061(7) Uiso 1 1 d .

loop_
_atom_site_aniso_label
_atom_site_aniso_U_11
_atom_site_aniso_U_22
_atom_site_aniso_U_33
_atom_site_aniso_U_23
_atom_site_aniso_U_13
_atom_site_aniso_U_12
Co1 0.02598(16) 0.03088(17) 0.01714(15) 0.00094(10) -0.00164(10) 0.00745(10)
O1 0.0412(7) 0.0645(9) 0.0288(6) 0.0127(6) -0.0030(5) -0.0041(6)
O2 0.0311(5) 0.0458(6) 0.0212(5) 0.0025(5) -0.0044(4) 0.0083(5)
N1 0.0316(6) 0.0308(6) 0.0290(7) 0.0020(5) 0.0029(5) 0.0061(5)
N2 0.0847(14) 0.0623(12) 0.0404(10) -0.0170(9) 0.0008(9) 0.0352(10)
C4 0.0372(8) 0.0314(8) 0.0424(9) -0.0025(7) 0.0078(7) 0.0069(6)
C9 0.0302(7) 0.0382(8) 0.0212(7) 0.0010(6) -0.0035(6) 0.0075(6)
C11 0.0341(8) 0.0535(10) 0.0275(8) 0.0087(7) -0.0027(6) -0.0041(7)
C5 0.0373(8) 0.0306(8) 0.0319(8) 0.0018(6) 0.0051(6) 0.0079(6)
C3 0.0390(9) 0.0306(8) 0.0571(11) 0.0035(7) 0.0056(8) 0.0096(7)
C8 0.0332(7) 0.0339(8) 0.0215(7) -0.0010(6) -0.0030(6) 0.0089(6)
C6 0.0557(11) 0.0401(10) 0.0465(11) -0.0097(8) 0.0082(9) 0.0139(8)
C2 0.0378(8) 0.0393(9) 0.0493(11) 0.0137(8) 0.0003(7) 0.0083(7)
C1 0.0365(8) 0.0378(8) 0.0343(8) 0.0055(7) 0.0013(7) 0.0052(7)
C10 0.0287(7) 0.0556(10) 0.0283(8) 0.0050(7) -0.0066(6) -0.0016(7)
C7 0.219(5) 0.171(4) 0.072(2) -0.045(2) -0.021(3) 0.156(4)
O1W 0.0345(6) 0.0400(6) 0.0283(6) 0.0056(5) 0.0020(5) 0.0066(5)

loop_
_atom_type_symbol
_atom_type_description
_atom_type_scat_dispersion_real
_atom_type_scat_dispersion_imag
_atom_type_scat_source
C C 0.0033 0.0016 'International Tables Vol C Tables 4.2.6.8 and 6.1.1.4'
H H 0.0000 0.0000 'International Tables Vol C Tables 4.2.6.8 and 6.1.1.4'
N N 0.0061 0.0033 'International Tables Vol C Tables 4.2.6.8 and 6.1.1.4'
O O 0.0106 0.0060 'International Tables Vol C Tables 4.2.6.8 and 6.1.1.4'
Co Co 0.3494 0.9721 'International Tables Vol C Tables 4.2.6.8 and 6.1.1.4'

loop_
_geom_angle_atom_site_label_1
_geom_angle_atom_site_label_2
_geom_angle_atom_site_label_3
_geom_angle
_geom_angle_site_symmetry_1
_geom_angle_site_symmetry_3
O2 Co1 O2 180.0 . 2_666
O2 Co1 O1W 89.22(5) . 2_666
O2 Co1 O1W 90.78(5) 2_666 2_666
O2 Co1 O1W 90.78(5) . .
O2 Co1 O1W 89.22(5) 2_666 .
O1W Co1 O1W 180.0 2_666 .
O2 Co1 N1 90.45(5) . 2_666
O2 Co1 N1 89.55(5) 2_666 2_666
O1W Co1 N1 91.27(5) 2_666 2_666
O1W Co1 N1 88.73(5) . 2_666
O2 Co1 N1 89.55(5) . .
O2 Co1 N1 90.45(5) 2_666 .
O1W Co1 N1 88.73(5) 2_666 .
O1W Co1 N1 91.27(5) . .
N1 Co1 N1 180.0 2_666 .
C8 O2 Co1 130.86(11) . .
C5 N1 C1 117.50(14) . .
C5 N1 Co1 121.01(11) . .
C1 N1 Co1 121.45(11) . .
C6 N2 N2 115.0(2) . 2_655
C3 C4 C5 117.36(16) . .
C3 C4 C6 122.49(16) . .
C5 C4 C6 120.15(16) . .
C10 C9 C11 119.02(15) . 2_565
C10 C9 C8 120.69(14) . .
C11 C9 C8 120.29(15) 2_565 .
C10 C11 C9 120.41(16) . 2_565
N1 C5 C4 123.76(16) . .
C2 C3 C4 119.39(16) . .
O1 C8 O2 125.35(14) . .
O1 C8 C9 118.15(14) . .
O2 C8 C9 116.49(15) . .
N2 C6 C7 124.7(2) . .
N2 C6 C4 116.98(17) . .
C7 C6 C4 118.3(2) . .
C3 C2 C1 119.33(17) . .
N1 C1 C2 122.64(16) . .
C11 C10 C9 120.57(15) . .

loop_
_geom_bond_atom_site_label_1
_geom_bond_atom_site_label_2
_geom_bond_distance
_geom_bond_site_symmetry_2
Co1 O2 2.0690(11) .
Co1 O2 2.0690(11) 2_666
Co1 O1W 2.1355(12) 2_666
Co1 O1W 2.1355(12) .
Co1 N1 2.1679(13) 2_666
Co1 N1 2.1679(13) .
O1 C8 1.252(2) .
O2 C8 1.2608(19) .
N1 C5 1.335(2) .
N1 C1 1.345(2) .
N2 C6 1.254(3) .
N2 N2 1.408(3) 2_655
C4 C3 1.388(3) .
C4 C5 1.393(2) .
C4 C6 1.482(3) .
C9 C10 1.385(2) .
C9 C11 1.392(2) 2_565
C9 C8 1.506(2) .
C11 C10 1.378(2) .
C11 C9 1.392(2) 2_565
C3 C2 1.375(3) .
C6 C7 1.481(3) .
C2 C1 1.376(2) .
